data_4069519
loop_
_publ_author_name
'Prabhu, M. Santhana Raj'
'Jami, Ananda Kumar'
'Baskar, Viswanathan'

_publ_section_title
;
 Organoantimony(V) Oxido Cubane Cluster [(p-X-C6H4Sb)4(O)4(Ph2SiO2)4] (X =
 Cl, Br) Stabilized by Diphenyldisiloxides
;
_journal_issue 13
_journal_name_full Organometallics
_journal_page_first 3953
_journal_paper_doi 10.1021/om900244t
_journal_volume 28
_journal_year 2009
_chemical_formula_moiety 'C72 H76 Br4 O22 Sb4 Si4'
_chemical_formula_sum 'C72 H76 Br4 O22 Sb4 Si4'
_chemical_formula_weight 2212.33
_chemical_name_systematic
; 
 ? 
;
_space_group_IT_number 15
_symmetry_cell_setting monoclinic
_symmetry_space_group_name_Hall '-C 2yc'
_symmetry_space_group_name_H-M 'C 1 2/c 1'
_atom_sites_solution_hydrogens geom
_atom_sites_solution_primary direct
_atom_sites_solution_secondary difmap
_audit_creation_method SHELXL-97
_cell_angle_alpha 90.00
_cell_angle_beta 111.458(3)
_cell_angle_gamma 90.00
_cell_formula_units_Z 4
_cell_length_a 24.949(4)
_cell_length_b 15.262(3)
_cell_length_c 24.924(4)
_cell_measurement_reflns_used 6731
_cell_measurement_temperature 298(2)
_cell_measurement_theta_max 25.05
_cell_measurement_theta_min 2.60
_cell_volume 8833(3)
_computing_cell_refinement 'Bruker SMART'
_computing_data_collection 'Bruker SMART'
_computing_data_reduction 'Bruker SAINT'
_computing_molecular_graphics 'Bruker SHELXTL'
_computing_publication_material 'Bruker SHELXTL'
_computing_structure_refinement 'SHELXL-97 (Sheldrick, 1997)'
_computing_structure_solution 'SHELXS-97 (Sheldrick, 1990)'
_diffrn_ambient_temperature 298(2)
_diffrn_measured_fraction_theta_full 0.996
_diffrn_measured_fraction_theta_max 0.996
_diffrn_measurement_device_type 'CCD area detector'
_diffrn_measurement_method 'phi and omega scans'
_diffrn_radiation_monochromator graphite
_diffrn_radiation_source 'fine-focus sealed tube'
_diffrn_radiation_type MoK\a
_diffrn_radiation_wavelength 0.71073
_diffrn_reflns_av_R_equivalents 0.0338
_diffrn_reflns_av_sigmaI/netI 0.0253
_diffrn_reflns_limit_h_max 29
_diffrn_reflns_limit_h_min -29
_diffrn_reflns_limit_k_max 18
_diffrn_reflns_limit_k_min -18
_diffrn_reflns_limit_l_max 29
_diffrn_reflns_limit_l_min -29
_diffrn_reflns_number 41898
_diffrn_reflns_theta_full 25.11
_diffrn_reflns_theta_max 25.11
_diffrn_reflns_theta_min 1.60
_exptl_absorpt_coefficient_mu 3.139
_exptl_absorpt_correction_T_max 0.8588
_exptl_absorpt_correction_T_min 0.3389
_exptl_absorpt_correction_type empirical
_exptl_absorpt_process_details SADABAS
_exptl_crystal_colour Colorless
_exptl_crystal_density_diffrn 1.664
_exptl_crystal_density_method 'not measured'
_exptl_crystal_description Block
_exptl_crystal_F_000 4336
_exptl_crystal_size_max 0.44
_exptl_crystal_size_mid 0.16
_exptl_crystal_size_min 0.05
_refine_diff_density_max 1.684
_refine_diff_density_min -0.638
_refine_diff_density_rms 0.175
_refine_ls_extinction_method none
_refine_ls_goodness_of_fit_ref 1.087
_refine_ls_hydrogen_treatment constr
_refine_ls_matrix_type full
_refine_ls_number_parameters 479
_refine_ls_number_reflns 7857
_refine_ls_number_restraints 0
_refine_ls_restrained_S_all 1.087
_refine_ls_R_factor_all 0.0647
_refine_ls_R_factor_gt 0.0511
_refine_ls_shift/su_max 0.001
_refine_ls_shift/su_mean 0.000
_refine_ls_structure_factor_coef Fsqd
_refine_ls_weighting_details 'calc w=1/[\s^2^(Fo^2^)+(0.1234P)^2^+16.7607P] where P=(Fo^2^+2Fc^2^)/3'
_refine_ls_weighting_scheme calc
_refine_ls_wR_factor_gt 0.1691
_refine_ls_wR_factor_ref 0.1841
_reflns_number_gt 6201
_reflns_number_total 7857
_reflns_threshold_expression >2sigma(I)
_cod_data_source_file om900244t_si_002.cif
_cod_data_source_block for_2
_cod_depositor_comments
;
The following automatic conversions were performed:

'_symmetry_cell_setting' value 'Monoclinic' changed to 'monoclinic'
according to /home/saulius/struct/CIF-dictionaries/cif_core.dic
dictionary named 'cif_core.dic' version 2.4.2 from
2011-04-26.

'_exptl_absorpt_correction_type' value 'Empirical'
changed to 'empirical' according to
/home/saulius/struct/CIF-dictionaries/cif_core.dic dictionary named
'cif_core.dic' version 2.4.2 from 2011-04-26.

Automatic conversion script
Id: cif_fix_values 1715 2011-07-08 13:25:40Z adriana 
;
_cod_original_sg_symbol_H-M 'C2/c  '
_cod_database_code 4069519

loop_
_symmetry_equiv_pos_as_xyz
'x, y, z'
'-x, y, -z+1/2'
'x+1/2, y+1/2, z'
'-x+1/2, y+1/2, -z+1/2'
'-x, -y, -z'
'x, -y, z-1/2'
'-x+1/2, -y+1/2, -z'
'x+1/2, -y+1/2, z-1/2'

loop_
_atom_site_label
_atom_site_type_symbol
_atom_site_fract_x
_atom_site_fract_y
_atom_site_fract_z
_atom_site_U_iso_or_equiv
_atom_site_adp_type
_atom_site_occupancy
_atom_site_symmetry_multiplicity
_atom_site_calc_flag
_atom_site_refinement_flags
Sb1 Sb 1.026867(18) 0.04197(3) 0.319605(17) 0.05037(17) Uani 1 1 d .
Sb2 Sb 0.936991(17) 0.19643(3) 0.254332(17) 0.04992(17) Uani 1 1 d .
Si1 Si 0.93277(8) 0.11119(14) 0.37247(8) 0.0604(5) Uani 1 1 d .
Si2 Si 1.0000 0.38235(17) 0.2500 0.0600(6) Uani 1 2 d S
Si3 Si 1.0000 -0.14399(17) 0.2500 0.0603(6) Uani 1 2 d S
Br2 Br 0.66517(5) 0.21671(11) 0.06112(6) 0.1372(5) Uani 1 1 d .
Br1 Br 1.29079(4) 0.02597(9) 0.52758(5) 0.1160(4) Uani 1 1 d .
C1 C 1.1089(3) 0.0403(4) 0.3839(3) 0.0565(16) Uani 1 1 d .
C2 C 1.1162(3) 0.0661(5) 0.4393(3) 0.0691(18) Uani 1 1 d .
H2 H 1.0850 0.0853 0.4481 0.083 Uiso 1 1 calc R
C3 C 1.1710(4) 0.0629(6) 0.4816(3) 0.083(2) Uani 1 1 d .
H3 H 1.1769 0.0827 0.5186 0.100 Uiso 1 1 calc R
C4 C 1.2161(3) 0.0307(6) 0.4690(4) 0.078(2) Uani 1 1 d .
C5 C 1.2091(3) 0.0051(6) 0.4156(4) 0.077(2) Uani 1 1 d .
H5 H 1.2407 -0.0155 0.4079 0.092 Uiso 1 1 calc R
C6 C 1.1563(3) 0.0088(5) 0.3720(3) 0.0660(18) Uani 1 1 d .
H6 H 1.1518 -0.0092 0.3350 0.079 Uiso 1 1 calc R
C7 C 0.8679(3) 0.0422(5) 0.3594(3) 0.0686(19) Uani 1 1 d .
C8 C 0.8653(5) -0.0434(6) 0.3412(5) 0.104(3) Uani 1 1 d .
H8 H 0.8972 -0.0690 0.3365 0.125 Uiso 1 1 calc R
C9 C 0.8153(7) -0.0915(10) 0.3299(7) 0.144(5) Uani 1 1 d .
H9 H 0.8141 -0.1489 0.3169 0.173 Uiso 1 1 calc R
C10 C 0.7703(6) -0.0598(10) 0.3366(6) 0.126(4) Uani 1 1 d .
H10 H 0.7383 -0.0952 0.3303 0.151 Uiso 1 1 calc R
C11 C 0.7694(5) 0.0237(10) 0.3525(5) 0.114(4) Uani 1 1 d .
H11 H 0.7362 0.0477 0.3551 0.137 Uiso 1 1 calc R
C12 C 0.8197(4) 0.0749(7) 0.3654(5) 0.098(3) Uani 1 1 d .
H12 H 0.8199 0.1322 0.3783 0.117 Uiso 1 1 calc R
C13 C 0.9587(4) 0.1673(6) 0.4444(3) 0.075(2) Uani 1 1 d .
C14 C 0.9553(7) 0.1288(10) 0.4928(4) 0.147(5) Uani 1 1 d .
H14 H 0.9363 0.0754 0.4891 0.176 Uiso 1 1 calc R
C15 C 0.9789(9) 0.1662(13) 0.5465(6) 0.171(7) Uani 1 1 d .
H15 H 0.9784 0.1364 0.5789 0.206 Uiso 1 1 calc R
C16 C 1.0019(9) 0.2433(15) 0.5516(6) 0.172(7) Uani 1 1 d .
H16 H 1.0139 0.2711 0.5872 0.206 Uiso 1 1 calc R
C17 C 1.0090(6) 0.2840(10) 0.5074(6) 0.142(5) Uani 1 1 d .
H17 H 1.0283 0.3374 0.5127 0.170 Uiso 1 1 calc R
C18 C 0.9866(5) 0.2444(8) 0.4517(4) 0.111(3) Uani 1 1 d .
H18 H 0.9912 0.2719 0.4205 0.133 Uiso 1 1 calc R
C19 C 0.8528(3) 0.2017(5) 0.1936(3) 0.0586(16) Uani 1 1 d .
C20 C 0.8087(3) 0.1639(6) 0.2073(3) 0.076(2) Uani 1 1 d .
H20 H 0.8160 0.1351 0.2421 0.092 Uiso 1 1 calc R
C21 C 0.7513(3) 0.1714(7) 0.1653(5) 0.095(3) Uani 1 1 d .
H21 H 0.7203 0.1488 0.1731 0.114 Uiso 1 1 calc R
C22 C 0.7424(4) 0.2114(6) 0.1142(4) 0.089(3) Uani 1 1 d .
C23 C 0.7855(4) 0.2466(6) 0.1009(4) 0.085(2) Uani 1 1 d .
H23 H 0.7780 0.2740 0.0655 0.102 Uiso 1 1 calc R
C24 C 0.8414(3) 0.2412(5) 0.1412(3) 0.0727(19) Uani 1 1 d .
H24 H 0.8715 0.2648 0.1325 0.087 Uiso 1 1 calc R
C25 C 1.0295(3) 0.4508(5) 0.3154(3) 0.0674(19) Uani 1 1 d .
C26 C 1.0202(7) 0.4312(11) 0.3630(6) 0.162(7) Uani 1 1 d .
H26 H 0.9992 0.3816 0.3647 0.195 Uiso 1 1 calc R
C27 C 1.0441(9) 0.4898(16) 0.4135(7) 0.198(9) Uani 1 1 d .
H27 H 1.0376 0.4758 0.4469 0.237 Uiso 1 1 calc R
C28 C 1.0730(5) 0.5585(10) 0.4133(6) 0.121(5) Uani 1 1 d .
H28 H 1.0884 0.5934 0.4459 0.145 Uiso 1 1 calc R
C29 C 1.0799(7) 0.5769(9) 0.3673(7) 0.161(7) Uani 1 1 d .
H29 H 1.0989 0.6287 0.3658 0.193 Uiso 1 1 calc R
C30 C 1.0608(6) 0.5245(8) 0.3184(5) 0.135(5) Uani 1 1 d .
H30 H 1.0697 0.5405 0.2866 0.162 Uiso 1 1 calc R
C31 C 1.0612(4) -0.2146(5) 0.2511(4) 0.074(2) Uani 1 1 d .
C32 C 1.1140(6) -0.2108(8) 0.2950(6) 0.134(5) Uani 1 1 d .
H32 H 1.1213 -0.1734 0.3263 0.161 Uiso 1 1 calc R
C33 C 1.1570(7) -0.2683(13) 0.2894(10) 0.173(7) Uani 1 1 d .
H33 H 1.1939 -0.2621 0.3168 0.207 Uiso 1 1 calc R
C34 C 1.1510(8) -0.3228(13) 0.2540(8) 0.153(7) Uani 1 1 d .
H34 H 1.1809 -0.3602 0.2554 0.184 Uiso 1 1 calc R
C35 C 1.1000(9) -0.3280(11) 0.2124(6) 0.165(7) Uani 1 1 d .
H35 H 1.0950 -0.3664 0.1820 0.198 Uiso 1 1 calc R
C36 C 1.0530(6) -0.2779(9) 0.2124(5) 0.126(4) Uani 1 1 d .
H36 H 1.0164 -0.2888 0.1855 0.151 Uiso 1 1 calc R
O1 O 1.02277(17) 0.1799(3) 0.30629(18) 0.0491(9) Uani 1 1 d .
O2 O 1.05185(17) 0.0582(3) 0.24849(17) 0.0479(9) Uani 1 1 d .
O3 O 0.9849(2) 0.0494(3) 0.3705(2) 0.0630(12) Uani 1 1 d .
O4 O 0.9184(2) 0.1868(3) 0.3225(2) 0.0600(11) Uani 1 1 d .
O5 O 0.9498(2) 0.3205(3) 0.2575(2) 0.0655(12) Uani 1 1 d .
O6 O 1.0197(2) -0.0830(3) 0.30759(19) 0.0638(12) Uani 1 1 d .
O7 O 0.3806(4) 0.9791(8) 0.4082(4) 0.165(4) Uani 1 1 d .
O8 O 0.6654(10) 0.9383(12) 0.2008(5) 0.291(11) Uani 1 1 d .
O9 O 0.1695(6) 0.3336(7) 0.0943(8) 0.221(7) Uani 1 1 d .
O10 O 0.6869(15) 0.8495(16) 0.1685(9) 0.44(2) Uani 1 1 d .
O11 O 0.7988(11) 0.2299(16) 0.5327(15) 0.52(3) Uani 1 1 d .

loop_
_atom_site_aniso_label
_atom_site_aniso_U_11
_atom_site_aniso_U_22
_atom_site_aniso_U_33
_atom_site_aniso_U_23
_atom_site_aniso_U_13
_atom_site_aniso_U_12
Sb1 0.0524(3) 0.0508(3) 0.0463(3) 0.00191(16) 0.0160(2) 0.00241(17)
Sb2 0.0473(3) 0.0501(3) 0.0533(3) 0.00161(17) 0.0196(2) 0.00164(17)
Si1 0.0629(11) 0.0697(12) 0.0536(10) 0.0003(9) 0.0272(9) -0.0005(9)
Si2 0.0597(15) 0.0484(13) 0.0686(16) 0.000 0.0195(12) 0.000
Si3 0.0672(16) 0.0471(13) 0.0649(15) 0.000 0.0221(13) 0.000
Br2 0.0681(6) 0.1555(12) 0.1421(11) -0.0028(9) -0.0158(6) 0.0127(6)
Br1 0.0690(6) 0.1574(11) 0.0915(7) 0.0078(7) -0.0062(5) 0.0033(6)
C1 0.052(4) 0.058(4) 0.052(4) 0.001(3) 0.010(3) -0.001(3)
C2 0.064(4) 0.087(5) 0.054(4) -0.005(4) 0.020(3) 0.007(4)
C3 0.077(5) 0.107(6) 0.054(4) 0.001(4) 0.010(4) -0.001(5)
C4 0.057(4) 0.087(6) 0.073(5) 0.014(4) 0.004(4) 0.002(4)
C5 0.061(5) 0.087(6) 0.079(5) 0.003(4) 0.022(4) 0.010(4)
C6 0.059(4) 0.075(5) 0.061(4) -0.004(3) 0.018(3) 0.012(3)
C7 0.067(4) 0.075(5) 0.068(4) 0.010(4) 0.029(4) -0.009(4)
C8 0.086(6) 0.089(7) 0.140(9) -0.017(6) 0.046(6) -0.012(5)
C9 0.144(12) 0.128(11) 0.175(13) -0.035(9) 0.076(10) -0.062(10)
C10 0.091(8) 0.131(11) 0.139(10) 0.029(8) 0.023(7) -0.038(8)
C11 0.076(6) 0.142(11) 0.127(9) 0.030(8) 0.039(6) -0.007(6)
C12 0.087(6) 0.099(7) 0.127(8) 0.017(6) 0.063(6) 0.002(5)
C13 0.083(5) 0.085(5) 0.058(4) 0.000(4) 0.027(4) 0.005(4)
C14 0.226(15) 0.157(12) 0.060(6) 0.000(6) 0.057(8) -0.027(11)
C15 0.28(2) 0.154(14) 0.075(8) -0.002(8) 0.064(11) -0.015(15)
C16 0.217(18) 0.197(18) 0.067(8) -0.024(10) 0.013(9) 0.031(15)
C17 0.137(11) 0.133(11) 0.116(10) -0.037(9) 0.000(8) -0.026(8)
C18 0.130(9) 0.099(8) 0.085(6) -0.016(5) 0.017(6) -0.017(7)
C19 0.048(3) 0.065(4) 0.062(4) -0.004(3) 0.020(3) 0.004(3)
C20 0.056(4) 0.105(6) 0.068(4) 0.004(4) 0.023(4) -0.004(4)
C21 0.046(4) 0.125(8) 0.112(7) -0.008(6) 0.028(4) -0.001(5)
C22 0.064(5) 0.097(6) 0.081(6) -0.007(5) -0.002(4) 0.017(4)
C23 0.070(5) 0.087(6) 0.082(6) 0.020(4) 0.009(4) 0.011(4)
C24 0.068(5) 0.074(5) 0.071(5) 0.018(4) 0.020(4) 0.007(4)
C25 0.066(5) 0.059(4) 0.074(5) 0.002(3) 0.022(4) 0.005(3)
C26 0.215(16) 0.186(14) 0.120(9) -0.070(9) 0.102(11) -0.118(13)
C27 0.208(18) 0.31(2) 0.110(10) -0.089(14) 0.094(12) -0.102(19)
C28 0.085(7) 0.132(10) 0.113(10) -0.057(8) -0.003(7) 0.013(7)
C29 0.196(15) 0.103(9) 0.108(9) -0.012(8) -0.033(10) -0.048(9)
C30 0.190(13) 0.108(8) 0.082(7) 0.002(6) 0.019(7) -0.067(9)
C31 0.082(5) 0.066(5) 0.084(5) 0.024(4) 0.044(5) 0.015(4)
C32 0.104(9) 0.107(9) 0.165(12) -0.010(8) 0.018(8) 0.024(7)
C33 0.100(10) 0.163(16) 0.23(2) 0.027(14) 0.030(12) 0.053(10)
C34 0.168(15) 0.176(15) 0.147(13) 0.067(12) 0.094(13) 0.108(13)
C35 0.242(18) 0.179(14) 0.094(8) 0.016(9) 0.085(11) 0.117(14)
C36 0.157(11) 0.149(10) 0.078(6) 0.009(6) 0.050(7) 0.076(9)
O1 0.046(2) 0.052(2) 0.050(2) -0.0001(18) 0.0176(18) 0.0018(18)
O2 0.046(2) 0.048(2) 0.049(2) -0.0019(17) 0.0156(18) 0.0002(17)
O3 0.068(3) 0.073(3) 0.056(3) 0.007(2) 0.031(2) 0.004(2)
O4 0.063(3) 0.067(3) 0.056(3) 0.003(2) 0.029(2) 0.009(2)
O5 0.060(3) 0.050(3) 0.089(4) 0.000(2) 0.031(2) 0.005(2)
O6 0.072(3) 0.053(3) 0.058(3) 0.003(2) 0.013(2) -0.001(2)
O7 0.134(7) 0.231(12) 0.120(7) -0.040(7) 0.034(6) 0.005(7)
O8 0.43(3) 0.263(18) 0.096(7) 0.004(9) -0.003(11) -0.160(18)
O9 0.250(14) 0.108(7) 0.39(2) -0.047(10) 0.221(15) -0.036(8)
O10 0.84(6) 0.29(2) 0.28(2) -0.116(19) 0.33(3) -0.31(3)
O11 0.38(3) 0.25(2) 0.69(5) 0.23(3) -0.11(3) -0.18(2)

loop_
_atom_type_symbol
_atom_type_description
_atom_type_scat_dispersion_real
_atom_type_scat_dispersion_imag
_atom_type_scat_source
C C 0.0033 0.0016 'International Tables Vol C Tables 4.2.6.8 and 6.1.1.4'
H H 0.0000 0.0000 'International Tables Vol C Tables 4.2.6.8 and 6.1.1.4'
O O 0.0106 0.0060 'International Tables Vol C Tables 4.2.6.8 and 6.1.1.4'
Si Si 0.0817 0.0704 'International Tables Vol C Tables 4.2.6.8 and 6.1.1.4'
Br Br -0.2901 2.4595 'International Tables Vol C Tables 4.2.6.8 and 6.1.1.4'
Sb Sb -0.5866 1.5461 'International Tables Vol C Tables 4.2.6.8 and 6.1.1.4'

loop_
_geom_angle_atom_site_label_1
_geom_angle_atom_site_label_2
_geom_angle_atom_site_label_3
_geom_angle
_geom_angle_site_symmetry_1
_geom_angle_site_symmetry_3
O3 Sb1 O6 96.8(2) . .
O3 Sb1 C1 96.4(2) . .
O6 Sb1 C1 96.7(2) . .
O3 Sb1 O2 87.25(19) . 2_755
O6 Sb1 O2 89.12(18) . 2_755
C1 Sb1 O2 172.7(2) . 2_755
O3 Sb1 O2 162.42(18) . .
O6 Sb1 O2 91.42(18) . .
C1 Sb1 O2 98.0(2) . .
O2 Sb1 O2 77.35(18) 2_755 .
O3 Sb1 O1 92.16(18) . .
O6 Sb1 O1 163.28(18) . .
C1 Sb1 O1 96.3(2) . .
O2 Sb1 O1 77.22(16) 2_755 .
O2 Sb1 O1 76.34(16) . .
O3 Sb1 Sb1 126.67(15) . 2_755
O6 Sb1 Sb1 81.65(13) . 2_755
C1 Sb1 Sb1 136.9(2) . 2_755
O2 Sb1 Sb1 39.61(11) 2_755 2_755
O2 Sb1 Sb1 39.38(11) . 2_755
O1 Sb1 Sb1 81.67(11) . 2_755
O3 Sb1 Sb2 81.07(14) . .
O6 Sb1 Sb2 129.17(14) . .
C1 Sb1 Sb2 134.12(18) . .
O2 Sb1 Sb2 40.15(11) 2_755 .
O2 Sb1 Sb2 81.68(11) . .
O1 Sb1 Sb2 38.68(11) . .
Sb1 Sb1 Sb2 61.513(12) 2_755 .
O3 Sb1 Sb2 130.55(14) . 2_755
O6 Sb1 Sb2 130.23(14) . 2_755
C1 Sb1 Sb2 92.62(19) . 2_755
O2 Sb1 Sb2 80.22(11) 2_755 2_755
O2 Sb1 Sb2 38.81(11) . 2_755
O1 Sb1 Sb2 38.45(11) . 2_755
Sb1 Sb1 Sb2 59.540(14) 2_755 2_755
Sb2 Sb1 Sb2 58.933(18) . 2_755
O5 Sb2 O4 97.4(2) . .
O5 Sb2 O1 88.57(19) . .
O4 Sb2 O1 88.08(19) . .
O5 Sb2 C19 95.8(2) . .
O4 Sb2 C19 98.0(2) . .
O1 Sb2 C19 172.0(2) . .
O5 Sb2 O1 91.79(19) . 2_755
O4 Sb2 O1 162.53(18) . 2_755
O1 Sb2 O1 77.30(18) . 2_755
C19 Sb2 O1 95.8(2) . 2_755
O5 Sb2 O2 163.04(19) . 2_755
O4 Sb2 O2 91.75(17) . 2_755
O1 Sb2 O2 77.47(16) . 2_755
C19 Sb2 O2 97.0(2) . 2_755
O1 Sb2 O2 75.92(16) 2_755 2_755
O5 Sb2 Sb2 81.40(14) . 2_755
O4 Sb2 Sb2 127.91(15) . 2_755
O1 Sb2 Sb2 39.96(11) . 2_755
C19 Sb2 Sb2 134.03(19) . 2_755
O1 Sb2 Sb2 39.03(11) 2_755 2_755
O2 Sb2 Sb2 81.71(11) 2_755 2_755
O5 Sb2 Sb1 128.41(15) . .
O4 Sb2 Sb1 81.25(14) . .
O1 Sb2 Sb1 39.94(12) . .
C19 Sb2 Sb1 135.70(19) . .
O1 Sb2 Sb1 81.39(11) 2_755 .
O2 Sb2 Sb1 39.14(11) 2_755 .
Sb2 Sb2 Sb1 61.520(14) 2_755 .
O5 Sb2 Sb1 130.55(15) . 2_755
O4 Sb2 Sb1 129.77(14) . 2_755
O1 Sb2 Sb1 80.34(12) . 2_755
C19 Sb2 Sb1 91.71(18) . 2_755
O1 Sb2 Sb1 38.78(12) 2_755 2_755
O2 Sb2 Sb1 38.06(11) 2_755 2_755
Sb2 Sb2 Sb1 59.546(12) 2_755 2_755
Sb1 Sb2 Sb1 58.946(18) . 2_755
O3 Si1 O4 110.0(3) . .
O3 Si1 C7 108.8(3) . .
O4 Si1 C7 109.4(3) . .
O3 Si1 C13 107.1(3) . .
O4 Si1 C13 107.9(3) . .
C7 Si1 C13 113.6(4) . .
O5 Si2 O5 109.3(4) . 2_755
O5 Si2 C25 107.5(3) . .
O5 Si2 C25 110.7(3) 2_755 .
O5 Si2 C25 110.7(3) . 2_755
O5 Si2 C25 107.5(3) 2_755 2_755
C25 Si2 C25 111.1(5) . 2_755
O6 Si3 O6 110.3(4) 2_755 .
O6 Si3 C31 109.7(3) 2_755 2_755
O6 Si3 C31 109.0(3) . 2_755
O6 Si3 C31 109.0(3) 2_755 .
O6 Si3 C31 109.7(3) . .
C31 Si3 C31 109.2(5) 2_755 .
C2 C1 C6 119.6(6) . .
C2 C1 Sb1 119.8(5) . .
C6 C1 Sb1 120.4(5) . .
C1 C2 C3 118.8(7) . .
C1 C2 H2 120.6 . .
C3 C2 H2 120.6 . .
C4 C3 C2 120.2(8) . .
C4 C3 H3 119.9 . .
C2 C3 H3 119.9 . .
C5 C4 C3 121.1(8) . .
C5 C4 Br1 119.2(7) . .
C3 C4 Br1 119.7(7) . .
C4 C5 C6 121.0(8) . .
C4 C5 H5 119.5 . .
C6 C5 H5 119.5 . .
C5 C6 C1 119.2(7) . .
C5 C6 H6 120.4 . .
C1 C6 H6 120.4 . .
C12 C7 C8 116.7(8) . .
C12 C7 Si1 121.5(7) . .
C8 C7 Si1 121.8(7) . .
C7 C8 C9 119.9(11) . .
C7 C8 H8 120.0 . .
C9 C8 H8 120.0 . .
C10 C9 C8 122.6(14) . .
C10 C9 H9 118.7 . .
C8 C9 H9 118.7 . .
C9 C10 C11 120.4(12) . .
C9 C10 H10 119.8 . .
C11 C10 H10 119.8 . .
C10 C11 C12 119.0(12) . .
C10 C11 H11 120.5 . .
C12 C11 H11 120.5 . .
C7 C12 C11 121.3(11) . .
C7 C12 H12 119.3 . .
C11 C12 H12 119.3 . .
C18 C13 C14 116.7(10) . .
C18 C13 Si1 120.7(7) . .
C14 C13 Si1 122.3(8) . .
C13 C14 C15 122.5(14) . .
C13 C14 H14 118.8 . .
C15 C14 H14 118.8 . .
C16 C15 C14 119.3(14) . .
C16 C15 H15 120.4 . .
C14 C15 H15 120.4 . .
C15 C16 C17 122.2(14) . .
C15 C16 H16 118.9 . .
C17 C16 H16 118.9 . .
C16 C17 C18 118.8(14) . .
C16 C17 H17 120.6 . .
C18 C17 H17 120.6 . .
C13 C18 C17 120.3(12) . .
C13 C18 H18 119.9 . .
C17 C18 H18 119.9 . .
C24 C19 C20 120.5(7) . .
C24 C19 Sb2 120.7(5) . .
C20 C19 Sb2 118.8(5) . .
C19 C20 C21 117.1(8) . .
C19 C20 H20 121.5 . .
C21 C20 H20 121.5 . .
C22 C21 C20 119.9(8) . .
C22 C21 H21 120.0 . .
C20 C21 H21 120.0 . .
C23 C22 C21 122.6(8) . .
C23 C22 Br2 120.6(8) . .
C21 C22 Br2 116.7(8) . .
C22 C23 C24 118.5(8) . .
C22 C23 H23 120.8 . .
C24 C23 H23 120.8 . .
C19 C24 C23 121.3(8) . .
C19 C24 H24 119.3 . .
C23 C24 H24 119.3 . .
C26 C25 C30 115.1(9) . .
C26 C25 Si2 121.3(7) . .
C30 C25 Si2 123.6(7) . .
C25 C26 C27 118.5(13) . .
C25 C26 H26 120.7 . .
C27 C26 H26 120.7 . .
C28 C27 C26 123.1(14) . .
C28 C27 H27 118.4 . .
C26 C27 H27 118.4 . .
C29 C28 C27 117.1(13) . .
C29 C28 H28 121.4 . .
C27 C28 H28 121.4 . .
C28 C29 C30 123.9(14) . .
C28 C29 H29 118.1 . .
C30 C29 H29 118.1 . .
C25 C30 C29 122.2(13) . .
C25 C30 H30 118.9 . .
C29 C30 H30 118.9 . .
C36 C31 C32 117.2(10) . .
C36 C31 Si3 120.3(8) . .
C32 C31 Si3 122.1(8) . .
C31 C32 C33 115.6(14) . .
C31 C32 H32 122.2 . .
C33 C32 H32 122.2 . .
C34 C33 C32 127.6(18) . .
C34 C33 H33 116.2 . .
C32 C33 H33 116.2 . .
C33 C34 C35 116.9(15) . .
C33 C34 H34 121.6 . .
C35 C34 H34 121.6 . .
C34 C35 C36 122.3(14) . .
C34 C35 H35 118.8 . .
C36 C35 H35 118.8 . .
C31 C36 C35 119.5(14) . .
C31 C36 H36 120.2 . .
C35 C36 H36 120.2 . .
Sb2 O1 Sb2 101.01(18) . 2_755
Sb2 O1 Sb1 101.38(18) . .
Sb2 O1 Sb1 102.77(17) 2_755 .
Sb1 O2 Sb1 101.01(17) 2_755 .
Sb1 O2 Sb2 100.70(17) 2_755 2_755
Sb1 O2 Sb2 103.13(17) . 2_755
Si1 O3 Sb1 133.7(3) . .
Si1 O4 Sb2 131.9(3) . .
Si2 O5 Sb2 133.7(3) . .
Si3 O6 Sb1 133.1(3) . .

loop_
_geom_bond_atom_site_label_1
_geom_bond_atom_site_label_2
_geom_bond_distance
_geom_bond_site_symmetry_2
Sb1 O3 1.921(4) .
Sb1 O6 1.930(5) .
Sb1 C1 2.088(7) .
Sb1 O2 2.088(4) 2_755
Sb1 O2 2.098(4) .
Sb1 O1 2.128(4) .
Sb1 Sb1 3.2300(9) 2_755
Sb1 Sb2 3.2500(7) .
Sb1 Sb2 3.3139(7) 2_755
Sb2 O5 1.917(5) .
Sb2 O4 1.925(4) .
Sb2 O1 2.072(4) .
Sb2 C19 2.093(7) .
Sb2 O1 2.113(4) 2_755
Sb2 O2 2.133(4) 2_755
Sb2 Sb2 3.2294(10) 2_755
Sb2 Sb1 3.3138(7) 2_755
Si1 O3 1.622(5) .
Si1 O4 1.638(5) .
Si1 C7 1.857(8) .
Si1 C13 1.874(8) .
Si2 O5 1.632(5) .
Si2 O5 1.632(5) 2_755
Si2 C25 1.846(8) .
Si2 C25 1.846(8) 2_755
Si3 O6 1.628(5) 2_755
Si3 O6 1.628(5) .
Si3 C31 1.860(8) 2_755
Si3 C31 1.860(8) .
Br2 C22 1.898(8) .
Br1 C4 1.902(8) .
C1 C2 1.383(10) .
C1 C6 1.405(10) .
C2 C3 1.387(11) .
C2 H2 0.9300 .
C3 C4 1.366(12) .
C3 H3 0.9300 .
C4 C5 1.337(12) .
C5 C6 1.368(10) .
C5 H5 0.9300 .
C6 H6 0.9300 .
C7 C12 1.358(12) .
C7 C8 1.378(12) .
C8 C9 1.385(16) .
C8 H8 0.9300 .
C9 C10 1.288(19) .
C9 H9 0.9300 .
C10 C11 1.338(18) .
C10 H10 0.9300 .
C11 C12 1.412(15) .
C11 H11 0.9300 .
C12 H12 0.9300 .
C13 C18 1.345(14) .
C13 C14 1.373(13) .
C14 C15 1.375(18) .
C14 H14 0.9300 .
C15 C16 1.29(2) .
C15 H15 0.9300 .
C16 C17 1.33(2) .
C16 H16 0.9300 .
C17 C18 1.427(16) .
C17 H17 0.9300 .
C18 H18 0.9300 .
C19 C24 1.368(10) .
C19 C20 1.392(10) .
C20 C21 1.436(11) .
C20 H20 0.9300 .
C21 C22 1.355(14) .
C21 H21 0.9300 .
C22 C23 1.348(14) .
C23 C24 1.392(11) .
C23 H23 0.9300 .
C24 H24 0.9300 .
C25 C26 1.324(14) .
C25 C30 1.355(13) .
C26 C27 1.480(19) .
C26 H26 0.9300 .
C27 C28 1.27(2) .
C27 H27 0.9300 .
C28 C29 1.251(19) .
C28 H28 0.9300 .
C29 C30 1.389(18) .
C29 H29 0.9300 .
C30 H30 0.9300 .
C31 C36 1.328(14) .
C31 C32 1.371(15) .
C32 C33 1.43(2) .
C32 H32 0.9300 .
C33 C34 1.18(2) .
C33 H33 0.9300 .
C34 C35 1.32(2) .
C34 H34 0.9300 .
C35 C36 1.400(17) .
C35 H35 0.9300 .
C36 H36 0.9300 .
O1 Sb2 2.113(4) 2_755
O2 Sb1 2.088(4) 2_755
O2 Sb2 2.133(4) 2_755
O9 O10 1.76(2) 3_445
O10 O9 1.76(2) 3
